data_7157848
loop_
_publ_author_name
'Palate, Kleopas Y.'
'Epton, Ryan G.'
'Whitwood, Adrian C.'
'Lynam, Jason M.'
'Unsworth, William P.'

_publ_section_title
;
 Synthesis of macrocyclic and medium-sized ring thiolactones <i>via</i>
 the ring expansion of lactams.
;
_journal_issue 6
_journal_name_full 'Organic &amp; biomolecular chemistry'
_journal_page_first 1404
_journal_page_last 1411
_journal_paper_doi 10.1039/d0ob02502j
_journal_volume 19
_journal_year 2021
_chemical_formula_moiety 'C15 H27 N O2 S'
_chemical_formula_sum 'C15 H27 N O2 S'
_chemical_formula_weight 285.43
_chemical_melting_point 361
_chemical_name_systematic 1-thia-5-azacycloheptadecane-4,17-dione
_space_group_crystal_system monoclinic
_space_group_IT_number 14
_space_group_name_Hall '-P 2ybc'
_space_group_name_H-M_alt 'P 1 21/c 1'
_atom_sites_solution_hydrogens mixed
_atom_sites_solution_primary iterative
_audit_block_doi 10.5517/ccdc.csd.cc26h4nj
_audit_creation_date 2019-09-10
_audit_creation_method
;
Olex2 1.2
(compiled 2018.05.29 svn.r3508 for OlexSys, GUI svn.r5506)
;
_audit_update_record
;
2020-10-23 deposited with the CCDC.	2021-01-18 downloaded from the CCDC.
;
_cell_angle_alpha 90
_cell_angle_beta 92.940(2)
_cell_angle_gamma 90
_cell_formula_units_Z 8
_cell_length_a 9.1158(2)
_cell_length_b 9.9322(3)
_cell_length_c 34.9595(9)
_cell_measurement_reflns_used 4859
_cell_measurement_temperature 110.00(10)
_cell_measurement_theta_max 70.8520
_cell_measurement_theta_min 5.5780
_cell_volume 3161.07(14)
_computing_cell_refinement 'CrysAlisPro 1.171.40.53 (Rigaku OD, 2019)'
_computing_data_collection 'CrysAlisPro 1.171.40.53 (Rigaku OD, 2019)'
_computing_data_reduction 'CrysAlisPro 1.171.40.53 (Rigaku OD, 2019)'
_computing_molecular_graphics 'Olex2 (Dolomanov et al., 2009)'
_computing_publication_material 'Olex2 (Dolomanov et al., 2009)'
_computing_structure_refinement 'ShelXL (Sheldrick, 2015)'
_computing_structure_solution
;
Superflip (Palatinus & Chapuis, 2007;Palatinus & van der Lee, 2008;
Palatinus et al., 2012)
;
_diffrn_ambient_environment N~2~
_diffrn_ambient_temperature 110.00(10)
_diffrn_detector 'CCD plate'
_diffrn_detector_area_resol_mean 16.1450
_diffrn_detector_type Eos
_diffrn_measured_fraction_theta_full 0.995
_diffrn_measured_fraction_theta_max 0.995
_diffrn_measurement_details
;
List of Runs (angles in degrees, time in seconds):

  # Type    Start    End  Width  t~exp~   \w     \q     \k     \f   Frames
#--------------------------------------------------------------------------
  1  \w     -3.00  33.00   1.00    2.50    --    0.00  57.00-150.00   36
  2  \w     26.00  67.00   1.00    2.50    --    0.00  19.00-120.00   41
  3  \w    -36.00  -8.00   1.00    2.50    --    0.00  19.00-120.00   28
  4  \w     31.00 104.00   1.00   10.00    --   54.00-125.00 120.00   73
  5  \w    -15.00  30.00   1.00   10.00    --   54.00 -57.00-150.00   45
  6  \w     23.00  65.00   1.00   10.00    --   54.00-125.00 -30.00   42
  7  \w     39.00 123.00   1.00   10.00    --   54.00  57.00   0.00   84
  8  \w     50.00 104.00   1.00   10.00    --   54.00  57.00 150.00   54
  9  \w    143.00 172.00   1.00   15.00    --  108.00 111.00  60.00   29
 10  \w    102.00 161.00   1.00   15.00    --  108.00  63.00-180.00   59
 11  \w    101.00 137.00   1.00   15.00    --  108.00 111.00  60.00   36
 12  \w     42.00 108.00   1.00   15.00    --  108.00-111.00-180.00   66
 13  \w     38.00  65.00   1.00   15.00    --  108.00-111.00 -90.00   27
 14  \w     84.00 111.00   1.00   15.00    --  108.00-111.00 -90.00   27
 15  \w     71.00 117.00   1.00   15.00    --  108.00 -63.00 120.00   46
 16  \w     78.00 175.00   1.00   15.00    --  108.00  77.00 -60.00   97
 17  \w     39.00 104.00   1.00   15.00    --  108.00-111.00  30.00   65
 18  \w     40.00 134.00   1.00   15.00    --  108.00 -37.00 -30.00   94
 19  \w    -50.00 -25.00   1.00    2.50    --    0.00 -37.00 -30.00   25
 20  \w     60.00  87.00   1.00   10.00    --   54.00  57.00 -60.00   27
 21  \w    100.00 130.00   1.00   15.00    --  108.00 -63.00   0.00   30
;
_diffrn_measurement_device 'four-circle diffractometer'
_diffrn_measurement_device_type 'SuperNova, Dual, Cu at home/near, Eos'
_diffrn_measurement_method '\w scans'
_diffrn_orient_matrix_type 'CrysAlisPro convention (1999,Acta A55,543-557)'
_diffrn_orient_matrix_UB_11 0.0892375000
_diffrn_orient_matrix_UB_12 -0.0984773000
_diffrn_orient_matrix_UB_13 0.0260552000
_diffrn_orient_matrix_UB_21 -0.0894178000
_diffrn_orient_matrix_UB_22 -0.1187740000
_diffrn_orient_matrix_UB_23 -0.0173562000
_diffrn_orient_matrix_UB_31 0.1125390000
_diffrn_orient_matrix_UB_32 -0.0162931000
_diffrn_orient_matrix_UB_33 -0.0310856000
_diffrn_radiation_monochromator mirror
_diffrn_radiation_probe x-ray
_diffrn_radiation_type CuK\a
_diffrn_radiation_wavelength 1.54184
_diffrn_reflns_av_unetI/netI 0.0240
_diffrn_reflns_Laue_measured_fraction_full 0.995
_diffrn_reflns_Laue_measured_fraction_max 0.995
_diffrn_reflns_limit_h_max 10
_diffrn_reflns_limit_h_min -10
_diffrn_reflns_limit_k_max 11
_diffrn_reflns_limit_k_min -11
_diffrn_reflns_limit_l_max 41
_diffrn_reflns_limit_l_min -41
_diffrn_reflns_number 6764
_diffrn_reflns_point_group_measured_fraction_full 0.995
_diffrn_reflns_point_group_measured_fraction_max 0.995
_diffrn_reflns_theta_full 67.123
_diffrn_reflns_theta_max 67.123
_diffrn_reflns_theta_min 4.629
_diffrn_source 'micro-focus sealed X-ray tube'
_diffrn_source_type 'SuperNova (Cu) X-ray Source'
_exptl_absorpt_coefficient_mu 1.801
_exptl_absorpt_correction_T_max 0.945
_exptl_absorpt_correction_T_min 0.798
_exptl_absorpt_correction_type analytical
_exptl_absorpt_process_details
;
CrysAlisPro 1.171.40.53 (Rigaku Oxford Diffraction, 2019)
Analytical numeric absorption correction using a multifaceted crystal
			model based on expressions derived by R.C. Clark & J.S. Reid.
(Clark, R. C. & Reid, J. S. (1995). Acta Cryst. A51, 887-897)
Empirical absorption correction using spherical harmonics,
 implemented in SCALE3 ABSPACK scaling algorithm.
;
_exptl_crystal_colour 'clear colourless'
_exptl_crystal_colour_lustre clear
_exptl_crystal_colour_primary colourless
_exptl_crystal_density_diffrn 1.200
_exptl_crystal_description plate
_exptl_crystal_F_000 1248
_exptl_crystal_recrystallization_method 'Re-crystallisation from solvent: Hexane, DCM'
_exptl_crystal_size_max 0.167
_exptl_crystal_size_mid 0.091
_exptl_crystal_size_min 0.032
_refine_diff_density_max 0.292
_refine_diff_density_min -0.305
_refine_diff_density_rms 0.063
_refine_ls_extinction_method none
_refine_ls_goodness_of_fit_ref 1.235
_refine_ls_hydrogen_treatment mixed
_refine_ls_matrix_type full
_refine_ls_number_parameters 352
_refine_ls_number_reflns 6764
_refine_ls_number_restraints 0
_refine_ls_restrained_S_all 1.235
_refine_ls_R_factor_all 0.0478
_refine_ls_R_factor_gt 0.0442
_refine_ls_shift/su_max 0.001
_refine_ls_shift/su_mean 0.000
_refine_ls_structure_factor_coef Fsqd
_refine_ls_weighting_details 'w=1/[\s^2^(Fo^2^)+(0.0089P)^2^+5.9058P] where P=(Fo^2^+2Fc^2^)/3'
_refine_ls_weighting_scheme calc
_refine_ls_wR_factor_gt 0.1164
_refine_ls_wR_factor_ref 0.1172
_reflns_Friedel_coverage 0.000
_reflns_number_gt 6168
_reflns_number_total 6764
_reflns_threshold_expression 'I > 2\s(I)'
_twin_special_details
;
Component 2 rotated by -179.9938\% 
 around [0.98 -0.00 -0.19] (reciprocal) or [1.00 0.00 0.00] (direct)
;
_cod_data_source_file d0ob02502j2.cif
_cod_data_source_block wpu1906_twin1_hklf4
_cod_depositor_comments 'Adding full bibliography for 7157847--7157849.cif.'
_cod_original_cell_volume 3161.06(15)
_cod_database_code 7157848
_shelx_shelxl_version_number 2018/3
_chemical_oxdiff_formula 'C15 H27 N1 O2 S1'
_chemical_oxdiff_usercomment 'Kleo Palate KP195_F'
_shelx_space_group_comment
;
The symmetry employed for this shelxl refinement is uniquely defined
by the following loop, which should always be used as a source of
symmetry information in preference to the above space-group names.
They are only intended as comments.
;
_olex2_refinement_description
;
1. Twinned data refinement
 Scales: 0.6144(11)
 0.3856(11)
2. Fixed Uiso
 At 1.2 times of:
  All C(H,H) groups
3.a Secondary CH2 refined with riding coordinates:
 C2(H2A,H2B), C3(H3A,H3B), C4(H4A,H4B), C5(H5A,H5B), C6(H6A,H6B), C7(H7A,H7B),
 C8(H8A,H8B), C9(H9A,H9B), C10(H10A,H10B), C11(H11A,H11B), C12(H12A,H12B),
 C14(H14A,H14B), C15(H15A,H15B), C17(H17A,H17B), C18(H18A,H18B), C19(H19A,H19B),
  C20(H20A,H20B), C21(H21A,H21B), C22(H22A,H22B), C23(H23A,H23B), C24(H24A,
 H24B), C25(H25A,H25B), C26(H26A,H26B), C27(H27A,H27B), C29(H29A,H29B),
 C30(H30A,H30B)
;
_olex2_date_sample_submission 2019-09-04
_olex2_exptl_crystal_mounting_method 'oil on 200 micrometre micromount'
_olex2_submission_original_sample_id KP195_F
_olex2_submission_special_instructions 'No special instructions were received'
_oxdiff_exptl_absorpt_empirical_details
;
Empirical correction (ABSPACK) includes:
- Absorption correction using spherical harmonics
- Frame scaling
;
_oxdiff_exptl_absorpt_empirical_full_max 2.199
_oxdiff_exptl_absorpt_empirical_full_min 0.799
_oxdiff_twin_integration_method simultaneous
_oxdiff_twin_items 2

loop_
_space_group_symop_operation_xyz
'x, y, z'
'-x, y+1/2, -z+1/2'
'-x, -y, -z'
'x, -y-1/2, z-1/2'

loop_
_atom_site_label
_atom_site_type_symbol
_atom_site_fract_x
_atom_site_fract_y
_atom_site_fract_z
_atom_site_U_iso_or_equiv
_atom_site_adp_type
_atom_site_occupancy
_atom_site_site_symmetry_order
_atom_site_calc_flag
_atom_site_refinement_flags_posn
_atom_site_refinement_flags_adp
_atom_site_refinement_flags_occupancy
_atom_site_disorder_assembly
_atom_site_disorder_group
C1 C 0.6621(5) 0.4016(4) 0.46291(10) 0.0244(9) Uani 1 1 d . . . . .
C2 C 0.8046(4) 0.4714(4) 0.45482(11) 0.0278(9) Uani 1 1 d . . . . .
H2A H 0.849998 0.504946 0.478651 0.033 Uiso 1 1 calc R . . . .
H2B H 0.783921 0.547983 0.438170 0.033 Uiso 1 1 calc R . . . .
C3 C 0.9112(4) 0.3772(5) 0.43591(11) 0.0292(9) Uani 1 1 d . . . . .
H3A H 0.935849 0.303813 0.453389 0.035 Uiso 1 1 calc R . . . .
H3B H 1.000995 0.426115 0.431662 0.035 Uiso 1 1 calc R . . . .
C4 C 0.8520(4) 0.3180(4) 0.39769(10) 0.0237(8) Uani 1 1 d . . . . .
H4A H 0.924811 0.256667 0.388298 0.028 Uiso 1 1 calc R . . . .
H4B H 0.764506 0.265938 0.402146 0.028 Uiso 1 1 calc R . . . .
C5 C 0.8144(4) 0.4229(4) 0.36666(10) 0.0255(9) Uani 1 1 d . . . . .
H5A H 0.902301 0.473274 0.361445 0.031 Uiso 1 1 calc R . . . .
H5B H 0.743176 0.485730 0.376094 0.031 Uiso 1 1 calc R . . . .
C6 C 0.7517(4) 0.3596(4) 0.32930(11) 0.0281(9) Uani 1 1 d . . . . .
H6A H 0.831894 0.324202 0.315123 0.034 Uiso 1 1 calc R . . . .
H6B H 0.688643 0.284724 0.335409 0.034 Uiso 1 1 calc R . . . .
C7 C 0.6642(4) 0.4589(4) 0.30410(10) 0.0273(9) Uani 1 1 d . . . . .
H7A H 0.727687 0.533602 0.298146 0.033 Uiso 1 1 calc R . . . .
H7B H 0.584761 0.494612 0.318519 0.033 Uiso 1 1 calc R . . . .
C8 C 0.5994(4) 0.4001(4) 0.26676(10) 0.0263(9) Uani 1 1 d . . . . .
H8A H 0.679218 0.378545 0.250494 0.032 Uiso 1 1 calc R . . . .
H8B H 0.539430 0.468437 0.253749 0.032 Uiso 1 1 calc R . . . .
C9 C 0.5058(4) 0.2737(4) 0.27124(10) 0.0224(8) Uani 1 1 d . . . . .
H9A H 0.462318 0.248482 0.246365 0.027 Uiso 1 1 calc R . . . .
H9B H 0.568852 0.200425 0.280239 0.027 Uiso 1 1 calc R . . . .
C10 C 0.3833(4) 0.2924(4) 0.29910(10) 0.0231(8) Uani 1 1 d . . . . .
H10A H 0.427722 0.304786 0.324667 0.028 Uiso 1 1 calc R . . . .
H10B H 0.329829 0.374032 0.292260 0.028 Uiso 1 1 calc R . . . .
C11 C 0.2745(4) 0.1763(4) 0.30002(10) 0.0214(8) Uani 1 1 d . . . . .
H11A H 0.327265 0.093655 0.306178 0.026 Uiso 1 1 calc R . . . .
H11B H 0.226134 0.165729 0.274825 0.026 Uiso 1 1 calc R . . . .
C12 C 0.1586(4) 0.1991(4) 0.32937(10) 0.0228(8) Uani 1 1 d . . . . .
H12A H 0.116733 0.288287 0.325802 0.027 Uiso 1 1 calc R . . . .
H12B H 0.080221 0.133897 0.325244 0.027 Uiso 1 1 calc R . . . .
C13 C 0.2521(4) 0.2904(4) 0.39168(10) 0.0184(8) Uani 1 1 d . . . . .
C14 C 0.3159(5) 0.2527(4) 0.43125(10) 0.0235(9) Uani 1 1 d . . . . .
H14A H 0.244045 0.200032 0.444279 0.028 Uiso 1 1 calc R . . . .
H14B H 0.401745 0.196475 0.428470 0.028 Uiso 1 1 calc R . . . .
C15 C 0.3591(4) 0.3729(4) 0.45569(10) 0.0239(9) Uani 1 1 d . . . . .
H15A H 0.388187 0.341689 0.481261 0.029 Uiso 1 1 calc R . . . .
H15B H 0.273819 0.430326 0.457731 0.029 Uiso 1 1 calc R . . . .
N1 N 0.2209(4) 0.1865(3) 0.36854(9) 0.0209(7) Uani 1 1 d . . . . .
H1 H 0.230(4) 0.111(4) 0.3760(11) 0.018(11) Uiso 1 1 d . . . . .
O1 O 0.6537(3) 0.3054(3) 0.48427(8) 0.0355(7) Uani 1 1 d . . . . .
O2 O 0.2285(3) 0.4088(3) 0.38232(7) 0.0255(6) Uani 1 1 d . . . . .
S1 S 0.50758(11) 0.47253(11) 0.43775(3) 0.0259(2) Uani 1 1 d . . . . .
C16 C 0.8270(4) 0.8857(4) 0.46846(10) 0.0222(8) Uani 1 1 d . . . . .
C17 C 0.6785(4) 0.9534(4) 0.46456(11) 0.0260(9) Uani 1 1 d . . . . .
H17A H 0.688423 1.039522 0.451857 0.031 Uiso 1 1 calc R . . . .
H17B H 0.643519 0.970326 0.489861 0.031 Uiso 1 1 calc R . . . .
C18 C 0.5661(4) 0.8676(4) 0.44178(10) 0.0244(9) Uani 1 1 d . . . . .
H18A H 0.471776 0.912936 0.441242 0.029 Uiso 1 1 calc R . . . .
H18B H 0.555396 0.782401 0.454904 0.029 Uiso 1 1 calc R . . . .
C19 C 0.6065(4) 0.8397(4) 0.40064(10) 0.0213(8) Uani 1 1 d . . . . .
H19A H 0.704798 0.802238 0.400974 0.026 Uiso 1 1 calc R . . . .
H19B H 0.539431 0.772947 0.389486 0.026 Uiso 1 1 calc R . . . .
C20 C 0.6007(4) 0.9651(4) 0.37556(10) 0.0273(9) Uani 1 1 d . . . . .
H20A H 0.663513 1.033430 0.387597 0.033 Uiso 1 1 calc R . . . .
H20B H 0.501078 0.999633 0.374279 0.033 Uiso 1 1 calc R . . . .
C21 C 0.6483(4) 0.9419(4) 0.33482(10) 0.0265(9) Uani 1 1 d . . . . .
H21A H 0.588550 0.870617 0.323190 0.032 Uiso 1 1 calc R . . . .
H21B H 0.629250 1.023207 0.320014 0.032 Uiso 1 1 calc R . . . .
C22 C 0.8086(4) 0.9046(4) 0.33233(10) 0.0256(9) Uani 1 1 d . . . . .
H22A H 0.825294 0.817381 0.344255 0.031 Uiso 1 1 calc R . . . .
H22B H 0.868357 0.970003 0.346629 0.031 Uiso 1 1 calc R . . . .
C23 C 0.8577(4) 0.8990(4) 0.29134(10) 0.0263(9) Uani 1 1 d . . . . .
H23A H 0.850891 0.988750 0.280442 0.032 Uiso 1 1 calc R . . . .
H23B H 0.790528 0.841610 0.276392 0.032 Uiso 1 1 calc R . . . .
C24 C 1.0136(4) 0.8469(4) 0.28758(11) 0.0257(9) Uani 1 1 d . . . . .
H24A H 1.080191 0.898326 0.304465 0.031 Uiso 1 1 calc R . . . .
H24B H 1.041974 0.861247 0.261528 0.031 Uiso 1 1 calc R . . . .
C25 C 1.0297(4) 0.6974(4) 0.29736(11) 0.0235(8) Uani 1 1 d . . . . .
H25A H 0.988338 0.681751 0.321990 0.028 Uiso 1 1 calc R . . . .
H25B H 0.972077 0.645906 0.278402 0.028 Uiso 1 1 calc R . . . .
C26 C 1.1855(4) 0.6443(4) 0.29902(10) 0.0256(9) Uani 1 1 d . . . . .
H26A H 1.226805 0.659399 0.274361 0.031 Uiso 1 1 calc R . . . .
H26B H 1.182771 0.547865 0.303245 0.031 Uiso 1 1 calc R . . . .
C27 C 1.2870(4) 0.7076(4) 0.32999(10) 0.0252(9) Uani 1 1 d . . . . .
H27A H 1.383924 0.667962 0.328990 0.030 Uiso 1 1 calc R . . . .
H27B H 1.295777 0.803245 0.324960 0.030 Uiso 1 1 calc R . . . .
C28 C 1.2024(4) 0.7890(4) 0.39154(10) 0.0193(8) Uani 1 1 d . . . . .
C29 C 1.1481(5) 0.7464(4) 0.43029(10) 0.0237(9) Uani 1 1 d . . . . .
H29A H 1.057257 0.696378 0.426167 0.028 Uiso 1 1 calc R . . . .
H29B H 1.219982 0.686516 0.442652 0.028 Uiso 1 1 calc R . . . .
C30 C 1.1216(4) 0.8642(4) 0.45690(10) 0.0237(9) Uani 1 1 d . . . . .
H30A H 1.208547 0.920637 0.458183 0.028 Uiso 1 1 calc R . . . .
H30B H 1.108758 0.829240 0.482423 0.028 Uiso 1 1 calc R . . . .
N2 N 1.2337(4) 0.6886(3) 0.36810(9) 0.0229(7) Uani 1 1 d . . . . .
H2 H 1.224(5) 0.604(5) 0.3755(11) 0.024(11) Uiso 1 1 d . . . . .
O3 O 0.8485(3) 0.7843(3) 0.48673(7) 0.0303(7) Uani 1 1 d . . . . .
O4 O 1.2172(3) 0.9093(3) 0.38330(8) 0.0285(6) Uani 1 1 d . . . . .
S2 S 0.96463(10) 0.96746(10) 0.44306(3) 0.0232(2) Uani 1 1 d . . . . .

loop_
_atom_site_aniso_label
_atom_site_aniso_U_11
_atom_site_aniso_U_22
_atom_site_aniso_U_33
_atom_site_aniso_U_23
_atom_site_aniso_U_13
_atom_site_aniso_U_12
C1 0.028(2) 0.022(2) 0.0232(18) -0.0054(17) 0.0012(16) 0.0029(19)
C2 0.022(2) 0.030(2) 0.032(2) -0.0055(19) -0.0033(16) -0.0015(19)
C3 0.022(2) 0.036(2) 0.030(2) 0.0014(19) -0.0016(16) -0.003(2)
C4 0.023(2) 0.019(2) 0.0294(19) -0.0001(16) 0.0031(16) 0.0012(17)
C5 0.023(2) 0.022(2) 0.0307(19) 0.0041(17) 0.0010(16) -0.0028(18)
C6 0.025(2) 0.028(2) 0.031(2) -0.0001(18) 0.0006(17) 0.0063(19)
C7 0.021(2) 0.029(2) 0.033(2) 0.0049(18) 0.0054(16) 0.0001(19)
C8 0.022(2) 0.029(2) 0.0283(19) 0.0078(17) 0.0050(16) 0.0031(18)
C9 0.0209(19) 0.021(2) 0.0249(18) 0.0038(15) 0.0023(15) 0.0037(17)
C10 0.023(2) 0.0163(19) 0.0302(19) 0.0018(16) 0.0042(16) 0.0017(17)
C11 0.022(2) 0.018(2) 0.0242(18) -0.0003(15) 0.0008(15) 0.0002(17)
C12 0.021(2) 0.0147(19) 0.0324(19) 0.0000(16) -0.0004(16) -0.0029(17)
C13 0.0166(18) 0.0113(19) 0.0279(18) -0.0006(15) 0.0061(15) 0.0025(16)
C14 0.029(2) 0.017(2) 0.0247(18) 0.0024(15) 0.0048(16) -0.0004(18)
C15 0.025(2) 0.023(2) 0.0234(18) 0.0015(16) 0.0030(16) -0.0017(18)
N1 0.0299(19) 0.0058(15) 0.0271(16) 0.0036(13) 0.0032(14) -0.0013(15)
O1 0.0346(17) 0.0378(18) 0.0341(15) 0.0122(14) 0.0022(13) 0.0060(16)
O2 0.0318(16) 0.0116(13) 0.0328(14) 0.0025(11) 0.0001(12) 0.0036(13)
S1 0.0241(5) 0.0214(5) 0.0322(5) 0.0049(4) 0.0007(4) -0.0009(5)
C16 0.024(2) 0.021(2) 0.0212(17) -0.0067(16) -0.0004(15) -0.0060(18)
C17 0.028(2) 0.022(2) 0.0284(19) -0.0078(17) 0.0052(16) -0.0018(19)
C18 0.017(2) 0.026(2) 0.0307(19) -0.0011(17) 0.0042(16) -0.0034(18)
C19 0.0180(19) 0.020(2) 0.0252(18) -0.0026(15) -0.0012(15) -0.0045(16)
C20 0.026(2) 0.024(2) 0.0323(19) 0.0028(18) 0.0039(16) 0.0071(19)
C21 0.022(2) 0.029(2) 0.0274(18) 0.0060(17) -0.0009(16) 0.0021(18)
C22 0.023(2) 0.028(2) 0.0255(18) 0.0038(17) 0.0005(16) -0.0007(18)
C23 0.025(2) 0.029(2) 0.0255(18) 0.0032(17) 0.0006(16) 0.0026(19)
C24 0.024(2) 0.026(2) 0.0277(19) 0.0047(16) 0.0042(16) -0.0034(18)
C25 0.023(2) 0.019(2) 0.0281(18) -0.0011(16) 0.0000(16) -0.0098(17)
C26 0.029(2) 0.018(2) 0.0300(19) -0.0033(16) 0.0054(17) 0.0008(18)
C27 0.024(2) 0.020(2) 0.0314(19) -0.0001(17) 0.0028(16) 0.0015(18)
C28 0.0135(18) 0.015(2) 0.0295(19) 0.0005(15) -0.0001(15) -0.0001(16)
C29 0.029(2) 0.013(2) 0.0287(19) 0.0030(16) 0.0011(17) 0.0020(18)
C30 0.019(2) 0.026(2) 0.0265(18) -0.0001(16) -0.0011(15) -0.0017(17)
N2 0.0296(19) 0.0100(16) 0.0292(16) 0.0029(14) 0.0026(14) 0.0029(15)
O3 0.0322(16) 0.0289(17) 0.0297(14) 0.0061(13) 0.0012(12) -0.0040(14)
O4 0.0408(17) 0.0101(13) 0.0352(14) 0.0015(12) 0.0081(13) 0.0013(13)
S2 0.0214(5) 0.0205(5) 0.0276(4) 0.0032(4) 0.0010(4) 0.0001(4)

loop_
_atom_type_symbol
_atom_type_description
_atom_type_scat_dispersion_real
_atom_type_scat_dispersion_imag
_atom_type_scat_source
C C 0.0181 0.0091 'International Tables Vol C Tables 4.2.6.8 and 6.1.1.4'
H H 0.0000 0.0000 'International Tables Vol C Tables 4.2.6.8 and 6.1.1.4'
N N 0.0311 0.0180 'International Tables Vol C Tables 4.2.6.8 and 6.1.1.4'
O O 0.0492 0.0322 'International Tables Vol C Tables 4.2.6.8 and 6.1.1.4'
S S 0.3331 0.5567 'International Tables Vol C Tables 4.2.6.8 and 6.1.1.4'

loop_
_exptl_crystal_face_index_h
_exptl_crystal_face_index_k
_exptl_crystal_face_index_l
_exptl_crystal_face_perp_dist
0 0 -1 0.0185
0 0 1 0.0131
1 0 0 0.0418
-1 0 0 0.0487
-1 -2 0 0.0696
0 -1 -1 0.0824
0 1 -2 0.0612

loop_
_geom_angle_atom_site_label_1
_geom_angle_atom_site_label_2
_geom_angle_atom_site_label_3
_geom_angle
_geom_angle_site_symmetry_1
_geom_angle_site_symmetry_3
_geom_angle_publ_flag
C2 C1 S1 113.2(3) . . ?
O1 C1 C2 123.8(4) . . ?
O1 C1 S1 123.0(3) . . ?
C1 C2 H2A 109.2 . . ?
C1 C2 H2B 109.2 . . ?
C1 C2 C3 111.9(4) . . ?
H2A C2 H2B 107.9 . . ?
C3 C2 H2A 109.2 . . ?
C3 C2 H2B 109.2 . . ?
C2 C3 H3A 108.7 . . ?
C2 C3 H3B 108.7 . . ?
C2 C3 C4 114.2(3) . . ?
H3A C3 H3B 107.6 . . ?
C4 C3 H3A 108.7 . . ?
C4 C3 H3B 108.7 . . ?
C3 C4 H4A 108.7 . . ?
C3 C4 H4B 108.7 . . ?
H4A C4 H4B 107.6 . . ?
C5 C4 C3 114.4(3) . . ?
C5 C4 H4A 108.7 . . ?
C5 C4 H4B 108.7 . . ?
C4 C5 H5A 109.1 . . ?
C4 C5 H5B 109.1 . . ?
C4 C5 C6 112.6(3) . . ?
H5A C5 H5B 107.8 . . ?
C6 C5 H5A 109.1 . . ?
C6 C5 H5B 109.1 . . ?
C5 C6 H6A 109.0 . . ?
C5 C6 H6B 109.0 . . ?
H6A C6 H6B 107.8 . . ?
C7 C6 C5 112.9(3) . . ?
C7 C6 H6A 109.0 . . ?
C7 C6 H6B 109.0 . . ?
C6 C7 H7A 108.6 . . ?
C6 C7 H7B 108.6 . . ?
C6 C7 C8 114.6(3) . . ?
H7A C7 H7B 107.6 . . ?
C8 C7 H7A 108.6 . . ?
C8 C7 H7B 108.6 . . ?
C7 C8 H8A 108.5 . . ?
C7 C8 H8B 108.5 . . ?
C7 C8 C9 114.9(3) . . ?
H8A C8 H8B 107.5 . . ?
C9 C8 H8A 108.5 . . ?
C9 C8 H8B 108.5 . . ?
C8 C9 H9A 108.9 . . ?
C8 C9 H9B 108.9 . . ?
H9A C9 H9B 107.7 . . ?
C10 C9 C8 113.3(3) . . ?
C10 C9 H9A 108.9 . . ?
C10 C9 H9B 108.9 . . ?
C9 C10 H10A 108.6 . . ?
C9 C10 H10B 108.6 . . ?
H10A C10 H10B 107.5 . . ?
C11 C10 C9 114.8(3) . . ?
C11 C10 H10A 108.6 . . ?
C11 C10 H10B 108.6 . . ?
C10 C11 H11A 109.2 . . ?
C10 C11 H11B 109.2 . . ?
C10 C11 C12 112.1(3) . . ?
H11A C11 H11B 107.9 . . ?
C12 C11 H11A 109.2 . . ?
C12 C11 H11B 109.2 . . ?
C11 C12 H12A 109.3 . . ?
C11 C12 H12B 109.3 . . ?
H12A C12 H12B 108.0 . . ?
N1 C12 C11 111.6(3) . . ?
N1 C12 H12A 109.3 . . ?
N1 C12 H12B 109.3 . . ?
N1 C13 C14 114.9(3) . . ?
O2 C13 C14 121.9(3) . . ?
O2 C13 N1 123.1(3) . . ?
C13 C14 H14A 108.9 . . ?
C13 C14 H14B 108.9 . . ?
H14A C14 H14B 107.7 . . ?
C15 C14 C13 113.4(3) . . ?
C15 C14 H14A 108.9 . . ?
C15 C14 H14B 108.9 . . ?
C14 C15 H15A 108.7 . . ?
C14 C15 H15B 108.7 . . ?
C14 C15 S1 114.4(3) . . ?
H15A C15 H15B 107.6 . . ?
S1 C15 H15A 108.7 . . ?
S1 C15 H15B 108.7 . . ?
C12 N1 H1 114(3) . . ?
C13 N1 C12 124.3(3) . . ?
C13 N1 H1 121(3) . . ?
C1 S1 C15 101.53(19) . . ?
C17 C16 S2 113.9(3) . . ?
O3 C16 C17 122.8(4) . . ?
O3 C16 S2 123.3(3) . . ?
C16 C17 H17A 109.2 . . ?
C16 C17 H17B 109.2 . . ?
C16 C17 C18 111.9(3) . . ?
H17A C17 H17B 107.9 . . ?
C18 C17 H17A 109.2 . . ?
C18 C17 H17B 109.2 . . ?
C17 C18 H18A 108.8 . . ?
C17 C18 H18B 108.8 . . ?
C17 C18 C19 113.9(3) . . ?
H18A C18 H18B 107.7 . . ?
C19 C18 H18A 108.8 . . ?
C19 C18 H18B 108.8 . . ?
C18 C19 H19A 109.0 . . ?
C18 C19 H19B 109.0 . . ?
H19A C19 H19B 107.8 . . ?
C20 C19 C18 113.0(3) . . ?
C20 C19 H19A 109.0 . . ?
C20 C19 H19B 109.0 . . ?
C19 C20 H20A 108.7 . . ?
C19 C20 H20B 108.7 . . ?
C19 C20 C21 114.3(3) . . ?
H20A C20 H20B 107.6 . . ?
C21 C20 H20A 108.7 . . ?
C21 C20 H20B 108.7 . . ?
C20 C21 H21A 108.7 . . ?
C20 C21 H21B 108.7 . . ?
H21A C21 H21B 107.6 . . ?
C22 C21 C20 114.3(3) . . ?
C22 C21 H21A 108.7 . . ?
C22 C21 H21B 108.7 . . ?
C21 C22 H22A 108.9 . . ?
C21 C22 H22B 108.9 . . ?
C21 C22 C23 113.2(3) . . ?
H22A C22 H22B 107.7 . . ?
C23 C22 H22A 108.9 . . ?
C23 C22 H22B 108.9 . . ?
C22 C23 H23A 108.7 . . ?
C22 C23 H23B 108.7 . . ?
C22 C23 C24 114.4(3) . . ?
H23A C23 H23B 107.6 . . ?
C24 C23 H23A 108.7 . . ?
C24 C23 H23B 108.7 . . ?
C23 C24 H24A 109.0 . . ?
C23 C24 H24B 109.0 . . ?
C23 C24 C25 112.9(3) . . ?
H24A C24 H24B 107.8 . . ?
C25 C24 H24A 109.0 . . ?
C25 C24 H24B 109.0 . . ?
C24 C25 H25A 108.5 . . ?
C24 C25 H25B 108.5 . . ?
H25A C25 H25B 107.5 . . ?
C26 C25 C24 115.2(3) . . ?
C26 C25 H25A 108.5 . . ?
C26 C25 H25B 108.5 . . ?
C25 C26 H26A 108.6 . . ?
C25 C26 H26B 108.6 . . ?
C25 C26 C27 114.7(3) . . ?
H26A C26 H26B 107.6 . . ?
C27 C26 H26A 108.6 . . ?
C27 C26 H26B 108.6 . . ?
C26 C27 H27A 109.2 . . ?
C26 C27 H27B 109.2 . . ?
H27A C27 H27B 107.9 . . ?
N2 C27 C26 112.3(3) . . ?
N2 C27 H27A 109.2 . . ?
N2 C27 H27B 109.2 . . ?
N2 C28 C29 115.3(3) . . ?
O4 C28 C29 121.3(3) . . ?
O4 C28 N2 123.4(3) . . ?
C28 C29 H29A 108.9 . . ?
C28 C29 H29B 108.9 . . ?
H29A C29 H29B 107.7 . . ?
C30 C29 C28 113.5(3) . . ?
C30 C29 H29A 108.9 . . ?
C30 C29 H29B 108.9 . . ?
C29 C30 H30A 108.5 . . ?
C29 C30 H30B 108.5 . . ?
C29 C30 S2 114.9(3) . . ?
H30A C30 H30B 107.5 . . ?
S2 C30 H30A 108.5 . . ?
S2 C30 H30B 108.5 . . ?
C27 N2 H2 116(3) . . ?
C28 N2 C27 124.0(3) . . ?
C28 N2 H2 120(3) . . ?
C16 S2 C30 100.20(19) . . ?

loop_
_geom_bond_atom_site_label_1
_geom_bond_atom_site_label_2
_geom_bond_distance
_geom_bond_site_symmetry_2
_geom_bond_publ_flag
C1 C2 1.512(6) . ?
C1 O1 1.217(5) . ?
C1 S1 1.768(4) . ?
C2 H2A 0.9700 . ?
C2 H2B 0.9700 . ?
C2 C3 1.524(6) . ?
C3 H3A 0.9700 . ?
C3 H3B 0.9700 . ?
C3 C4 1.532(5) . ?
C4 H4A 0.9700 . ?
C4 H4B 0.9700 . ?
C4 C5 1.531(5) . ?
C5 H5A 0.9700 . ?
C5 H5B 0.9700 . ?
C5 C6 1.534(5) . ?
C6 H6A 0.9700 . ?
C6 H6B 0.9700 . ?
C6 C7 1.521(5) . ?
C7 H7A 0.9700 . ?
C7 H7B 0.9700 . ?
C7 C8 1.522(5) . ?
C8 H8A 0.9700 . ?
C8 H8B 0.9700 . ?
C8 C9 1.531(5) . ?
C9 H9A 0.9700 . ?
C9 H9B 0.9700 . ?
C9 C10 1.530(5) . ?
C10 H10A 0.9700 . ?
C10 H10B 0.9700 . ?
C10 C11 1.523(5) . ?
C11 H11A 0.9700 . ?
C11 H11B 0.9700 . ?
C11 C12 1.527(5) . ?
C12 H12A 0.9700 . ?
C12 H12B 0.9700 . ?
C12 N1 1.460(5) . ?
C13 C14 1.520(5) . ?
C13 N1 1.333(5) . ?
C13 O2 1.236(5) . ?
C14 H14A 0.9700 . ?
C14 H14B 0.9700 . ?
C14 C15 1.509(5) . ?
C15 H15A 0.9700 . ?
C15 H15B 0.9700 . ?
C15 S1 1.814(4) . ?
N1 H1 0.80(4) . ?
C16 C17 1.511(6) . ?
C16 O3 1.203(5) . ?
C16 S2 1.771(4) . ?
C17 H17A 0.9700 . ?
C17 H17B 0.9700 . ?
C17 C18 1.525(5) . ?
C18 H18A 0.9700 . ?
C18 H18B 0.9700 . ?
C18 C19 1.528(5) . ?
C19 H19A 0.9700 . ?
C19 H19B 0.9700 . ?
C19 C20 1.522(5) . ?
C20 H20A 0.9700 . ?
C20 H20B 0.9700 . ?
C20 C21 1.528(5) . ?
C21 H21A 0.9700 . ?
C21 H21B 0.9700 . ?
C21 C22 1.514(5) . ?
C22 H22A 0.9700 . ?
C22 H22B 0.9700 . ?
C22 C23 1.524(5) . ?
C23 H23A 0.9700 . ?
C23 H23B 0.9700 . ?
C23 C24 1.524(5) . ?
C24 H24A 0.9700 . ?
C24 H24B 0.9700 . ?
C24 C25 1.529(5) . ?
C25 H25A 0.9700 . ?
C25 H25B 0.9700 . ?
C25 C26 1.513(5) . ?
C26 H26A 0.9700 . ?
C26 H26B 0.9700 . ?
C26 C27 1.523(5) . ?
C27 H27A 0.9700 . ?
C27 H27B 0.9700 . ?
C27 N2 1.453(5) . ?
C28 C29 1.526(5) . ?
C28 N2 1.331(5) . ?
C28 O4 1.237(5) . ?
C29 H29A 0.9700 . ?
C29 H29B 0.9700 . ?
C29 C30 1.522(5) . ?
C30 H30A 0.9700 . ?
C30 H30B 0.9700 . ?
C30 S2 1.807(4) . ?
N2 H2 0.89(4) . ?

loop_
_geom_hbond_atom_site_label_D
_geom_hbond_atom_site_label_H
_geom_hbond_atom_site_label_A
_geom_hbond_distance_DH
_geom_hbond_distance_HA
_geom_hbond_distance_DA
_geom_hbond_angle_DHA
_geom_hbond_site_symmetry_A
_geom_hbond_publ_flag
N1 H1 O4 0.80(4) 2.02(4) 2.802(4) 166(4) 1_445 yes
N2 H2 O2 0.89(4) 1.95(4) 2.824(4) 168(4) 1_655 yes

loop_
_geom_torsion_atom_site_label_1
_geom_torsion_atom_site_label_2
_geom_torsion_atom_site_label_3
_geom_torsion_atom_site_label_4
_geom_torsion
_geom_torsion_site_symmetry_1
_geom_torsion_site_symmetry_2
_geom_torsion_site_symmetry_3
_geom_torsion_site_symmetry_4
_geom_torsion_publ_flag
C1 C2 C3 C4 59.2(5) . . . . ?
C2 C1 S1 C15 -177.1(3) . . . . ?
C2 C3 C4 C5 60.8(5) . . . . ?
C3 C4 C5 C6 -178.4(3) . . . . ?
C4 C5 C6 C7 159.1(3) . . . . ?
C5 C6 C7 C8 -179.8(3) . . . . ?
C6 C7 C8 C9 53.7(4) . . . . ?
C7 C8 C9 C10 53.5(4) . . . . ?
C8 C9 C10 C11 171.6(3) . . . . ?
C9 C10 C11 C12 178.0(3) . . . . ?
C10 C11 C12 N1 -71.3(4) . . . . ?
C11 C12 N1 C13 103.7(4) . . . . ?
C13 C14 C15 S1 -64.8(4) . . . . ?
C14 C13 N1 C12 179.9(3) . . . . ?
C14 C15 S1 C1 -94.0(3) . . . . ?
N1 C13 C14 C15 176.2(3) . . . . ?
O1 C1 C2 C3 62.1(5) . . . . ?
O1 C1 S1 C15 3.5(4) . . . . ?
O2 C13 C14 C15 -5.3(5) . . . . ?
O2 C13 N1 C12 1.4(6) . . . . ?
S1 C1 C2 C3 -117.3(3) . . . . ?
C16 C17 C18 C19 -61.5(4) . . . . ?
C17 C16 S2 C30 177.0(3) . . . . ?
C17 C18 C19 C20 -68.2(5) . . . . ?
C18 C19 C20 C21 176.9(3) . . . . ?
C19 C20 C21 C22 -65.8(5) . . . . ?
C20 C21 C22 C23 -172.9(4) . . . . ?
C21 C22 C23 C24 -173.6(3) . . . . ?
C22 C23 C24 C25 68.5(5) . . . . ?
C23 C24 C25 C26 -172.6(3) . . . . ?
C24 C25 C26 C27 63.1(4) . . . . ?
C25 C26 C27 N2 58.9(4) . . . . ?
C26 C27 N2 C28 -120.8(4) . . . . ?
C28 C29 C30 S2 70.7(4) . . . . ?
C29 C28 N2 C27 -179.9(4) . . . . ?
C29 C30 S2 C16 91.2(3) . . . . ?
N2 C28 C29 C30 176.9(3) . . . . ?
O3 C16 C17 C18 -67.0(5) . . . . ?
O3 C16 S2 C30 -4.1(4) . . . . ?
O4 C28 C29 C30 -2.2(6) . . . . ?
O4 C28 N2 C27 -0.9(6) . . . . ?
S2 C16 C17 C18 112.0(3) . . . . ?

loop_
_twin_individual_id
_twin_individual_mass_fraction_refined
_oxdiff_twin_reflns_isolated
_oxdiff_twin_reflns_overlapped
_twin_individual_twin_lattice_type
_twin_individual_twin_matrix_11
_twin_individual_twin_matrix_12
_twin_individual_twin_matrix_13
_twin_individual_twin_matrix_21
_twin_individual_twin_matrix_22
_twin_individual_twin_matrix_23
_twin_individual_twin_matrix_31
_twin_individual_twin_matrix_32
_twin_individual_twin_matrix_33
1 0.6144(11) 1577 11596 ref 1.0000 0.0000 0.0000 0.0000 1.0000 0.0000 0.0000 0.0000 1.0000
2 0.3856(11) 1585 11596 nmt 1.0002 0.0001 0.0001 -0.0001 -1.0000 -0.0000 -0.3933 -0.0000 -1.0002

loop_
_exptl_oxdiff_crystal_face_indexfrac_h
_exptl_oxdiff_crystal_face_indexfrac_k
_exptl_oxdiff_crystal_face_indexfrac_l
_exptl_oxdiff_crystal_face_x
_exptl_oxdiff_crystal_face_y
_exptl_oxdiff_crystal_face_z
-0.0001 0.0001 -0.9998 -0.0261 0.0173 0.0311
0.0001 -0.0001 0.9998 0.0261 -0.0173 -0.0311
0.9998 0.0007 -0.3927 0.0789 -0.0827 0.1247
-0.9998 -0.0007 0.3927 -0.0789 0.0827 -0.1247
-1.0006 -2.0016 0.3996 0.1182 0.3203 -0.0924
-0.0004 -1.0003 -0.9964 0.0725 0.1361 0.0472
0.0003 1.0006 -2.0031 -0.1507 -0.0841 0.0460
